data_1507172
loop_
_publ_author_name
'Kelgtermans, Hans'
'Dobrza\'nska, Liliana'
'Meervelt, Luc Van'
'Dehaen, Wim'

_publ_section_title
;
 Synthesis of Functionalized Dioxa-aza[7]helicenes Using Palladium
 Catalyzed Arylations.
;
_journal_issue 6
_journal_name_full 'Organic letters'
_journal_page_first 1500
_journal_page_last 1503
_journal_paper_doi 10.1021/ol300236t
_journal_volume 14
_journal_year 2012
_chemical_formula_moiety 'C30 H17 N O2'
_chemical_formula_sum 'C30 H17 N O2'
_chemical_formula_weight 423.45
_chemical_name_systematic
; 
 ? 
;
_space_group_IT_number 2
_symmetry_cell_setting triclinic
_symmetry_space_group_name_Hall '-P 1'
_symmetry_space_group_name_H-M 'P -1'
_atom_sites_solution_hydrogens geom
_atom_sites_solution_primary direct
_atom_sites_solution_secondary difmap
_audit_creation_method SHELXL-97
_cell_angle_alpha 79.838(4)
_cell_angle_beta 83.351(4)
_cell_angle_gamma 74.729(4)
_cell_formula_units_Z 2
_cell_length_a 8.3210(5)
_cell_length_b 9.3857(6)
_cell_length_c 13.8217(7)
_cell_measurement_reflns_used 1753
_cell_measurement_temperature 298(2)
_cell_measurement_theta_max 70.73
_cell_measurement_theta_min 3.257
_cell_volume 1022.27(11)
_computing_structure_refinement 'SHELXL-97 (Sheldrick, 1997)'
_computing_structure_solution 'SHELXS-97 (Sheldrick, 1990)'
_diffrn_ambient_temperature 298(2)
_diffrn_measured_fraction_theta_full 0.976
_diffrn_measured_fraction_theta_max 0.953
_diffrn_measurement_device_type 'Bruker SMART 6000'
_diffrn_measurement_method '\w and \f'
_diffrn_radiation_monochromator 'crossed G\"obel mirrors'
_diffrn_radiation_source 'fine-focus sealed tube'
_diffrn_radiation_type CuK\a
_diffrn_radiation_wavelength 1.54178
_diffrn_reflns_av_R_equivalents 0.0446
_diffrn_reflns_av_sigmaI/netI 0.0596
_diffrn_reflns_limit_h_max 9
_diffrn_reflns_limit_h_min -9
_diffrn_reflns_limit_k_max 11
_diffrn_reflns_limit_k_min -11
_diffrn_reflns_limit_l_max 16
_diffrn_reflns_limit_l_min -7
_diffrn_reflns_number 4530
_diffrn_reflns_theta_full 68.00
_diffrn_reflns_theta_max 70.84
_diffrn_reflns_theta_min 3.26
_diffrn_standards_number 0
_exptl_absorpt_coefficient_mu 0.683
_exptl_absorpt_correction_type none
_exptl_crystal_colour colorless
_exptl_crystal_density_diffrn 1.376
_exptl_crystal_density_method 'not measured'
_exptl_crystal_description block
_exptl_crystal_F_000 440
_exptl_crystal_size_max 0.21
_exptl_crystal_size_mid 0.11
_exptl_crystal_size_min 0.09
_refine_diff_density_max 0.202
_refine_diff_density_min -0.259
_refine_diff_density_rms 0.053
_refine_ls_extinction_method none
_refine_ls_goodness_of_fit_ref 0.895
_refine_ls_hydrogen_treatment constr
_refine_ls_matrix_type full
_refine_ls_number_parameters 298
_refine_ls_number_reflns 3753
_refine_ls_number_restraints 0
_refine_ls_restrained_S_all 0.895
_refine_ls_R_factor_all 0.0636
_refine_ls_R_factor_gt 0.0460
_refine_ls_shift/su_max 0.000
_refine_ls_shift/su_mean 0.000
_refine_ls_structure_factor_coef Fsqd
_refine_ls_weighting_details 'calc w=1/[\s^2^(Fo^2^)+(0.0624P)^2^] where P=(Fo^2^+2Fc^2^)/3'
_refine_ls_weighting_scheme calc
_refine_ls_wR_factor_gt 0.1064
_refine_ls_wR_factor_ref 0.1140
_reflns_number_gt 2539
_reflns_number_total 3753
_reflns_threshold_expression >2sigma(I)
_cod_data_source_file ol300236t_si_001.cif
_cod_data_source_block I
_cod_original_cell_volume 1022.27(10)
_cod_database_code 1507172

loop_
_symmetry_equiv_pos_as_xyz
'x, y, z'
'-x, -y, -z'

loop_
_atom_site_label
_atom_site_type_symbol
_atom_site_fract_x
_atom_site_fract_y
_atom_site_fract_z
_atom_site_U_iso_or_equiv
_atom_site_adp_type
_atom_site_occupancy
_atom_site_symmetry_multiplicity
_atom_site_calc_flag
_atom_site_refinement_flags
N1 N 0.71620(18) 0.01900(16) 0.59923(10) 0.0454(4) Uani 1 1 d .
C2 C 0.6309(2) 0.1239(2) 0.52627(13) 0.0426(4) Uani 1 1 d .
C3 C 0.6925(2) 0.08008(19) 0.43345(12) 0.0402(4) Uani 1 1 d .
C4 C 0.8090(2) -0.06356(19) 0.45210(12) 0.0397(4) Uani 1 1 d .
C5 C 0.8294(2) -0.09217(19) 0.55435(13) 0.0420(4) Uani 1 1 d .
C6 C 0.5045(2) 0.2527(2) 0.53818(14) 0.0498(5) Uani 1 1 d .
H6 H 0.4621 0.2734 0.6008 0.060 Uiso 1 1 calc R
C7 C 0.4439(2) 0.3480(2) 0.45605(14) 0.0532(5) Uani 1 1 d .
H7 H 0.3570 0.4326 0.4613 0.064 Uiso 1 1 calc R
C8 C 0.5169(2) 0.3138(2) 0.36502(14) 0.0478(4) Uani 1 1 d .
C9 C 0.6428(2) 0.1874(2) 0.34952(13) 0.0428(4) Uani 1 1 d .
O10 O 0.48162(16) 0.41243(14) 0.27736(10) 0.0562(4) Uani 1 1 d .
C11 C 0.5971(2) 0.3499(2) 0.20743(14) 0.0498(5) Uani 1 1 d .
C12 C 0.7010(2) 0.2139(2) 0.24632(13) 0.0445(4) Uani 1 1 d .
C13 C 0.6130(3) 0.4176(2) 0.11084(15) 0.0596(5) Uani 1 1 d .
H13 H 0.5396 0.5070 0.0870 0.071 Uiso 1 1 calc R
C14 C 0.7431(3) 0.3463(2) 0.05152(15) 0.0616(6) Uani 1 1 d .
H14 H 0.7570 0.3875 -0.0143 0.074 Uiso 1 1 calc R
C15 C 0.8544(3) 0.2134(2) 0.08838(14) 0.0574(5) Uani 1 1 d .
H15 H 0.9429 0.1689 0.0472 0.069 Uiso 1 1 calc R
C16 C 0.8350(2) 0.1469(2) 0.18505(14) 0.0500(5) Uani 1 1 d .
H16 H 0.9101 0.0587 0.2091 0.060 Uiso 1 1 calc R
C17 C 0.8952(2) -0.17775(19) 0.39697(12) 0.0409(4) Uani 1 1 d .
C18 C 1.0150(2) -0.2945(2) 0.44454(13) 0.0452(4) Uani 1 1 d .
C19 C 1.0498(2) -0.3115(2) 0.54227(14) 0.0497(5) Uani 1 1 d .
H19 H 1.1364 -0.3884 0.5685 0.060 Uiso 1 1 calc R
C20 C 0.9513(2) -0.2102(2) 0.59877(14) 0.0479(4) Uani 1 1 d .
H20 H 0.9657 -0.2203 0.6656 0.058 Uiso 1 1 calc R
C21 C 0.8825(2) -0.22322(19) 0.30332(13) 0.0433(4) Uani 1 1 d .
C22 C 1.0037(2) -0.3573(2) 0.30014(14) 0.0483(4) Uani 1 1 d .
O23 O 1.08937(16) -0.40153(14) 0.38423(10) 0.0521(3) Uani 1 1 d .
C24 C 0.7728(2) -0.1740(2) 0.22860(13) 0.0502(5) Uani 1 1 d .
H24 H 0.6870 -0.0876 0.2298 0.060 Uiso 1 1 calc R
C25 C 0.7947(3) -0.2573(2) 0.15237(15) 0.0617(6) Uani 1 1 d .
H25 H 0.7226 -0.2255 0.1019 0.074 Uiso 1 1 calc R
C26 C 0.9217(3) -0.3870(2) 0.14970(16) 0.0641(6) Uani 1 1 d .
H26 H 0.9344 -0.4390 0.0968 0.077 Uiso 1 1 calc R
C27 C 1.0293(3) -0.4402(2) 0.22400(15) 0.0592(5) Uani 1 1 d .
H27 H 1.1145 -0.5271 0.2229 0.071 Uiso 1 1 calc R
C28 C 0.6978(2) 0.0245(2) 0.70227(13) 0.0454(4) Uani 1 1 d .
C29 C 0.6755(2) -0.0996(2) 0.76797(14) 0.0527(5) Uani 1 1 d .
H29 H 0.6684 -0.1847 0.7447 0.063 Uiso 1 1 calc R
C30 C 0.6639(3) -0.0967(3) 0.86804(15) 0.0659(6) Uani 1 1 d .
H30 H 0.6505 -0.1806 0.9121 0.079 Uiso 1 1 calc R
C31 C 0.6720(3) 0.0302(3) 0.90326(16) 0.0726(7) Uani 1 1 d .
H31 H 0.6643 0.0319 0.9707 0.087 Uiso 1 1 calc R
C32 C 0.6914(3) 0.1532(3) 0.83770(16) 0.0672(6) Uani 1 1 d .
H32 H 0.6963 0.2390 0.8610 0.081 Uiso 1 1 calc R
C33 C 0.7037(2) 0.1515(2) 0.73729(15) 0.0556(5) Uani 1 1 d .
H33 H 0.7159 0.2360 0.6934 0.067 Uiso 1 1 calc R

loop_
_atom_site_aniso_label
_atom_site_aniso_U_11
_atom_site_aniso_U_22
_atom_site_aniso_U_33
_atom_site_aniso_U_23
_atom_site_aniso_U_13
_atom_site_aniso_U_12
N1 0.0465(9) 0.0506(9) 0.0387(8) -0.0083(7) -0.0024(6) -0.0108(7)
C2 0.0395(10) 0.0457(10) 0.0431(10) -0.0068(8) -0.0020(7) -0.0121(8)
C3 0.0379(10) 0.0430(10) 0.0415(10) -0.0087(7) -0.0038(7) -0.0113(7)
C4 0.0377(10) 0.0430(10) 0.0388(9) -0.0047(7) -0.0020(7) -0.0120(7)
C5 0.0402(10) 0.0455(10) 0.0414(10) -0.0050(8) -0.0031(7) -0.0134(8)
C6 0.0471(11) 0.0539(11) 0.0465(11) -0.0127(9) 0.0037(8) -0.0086(9)
C7 0.0450(11) 0.0516(11) 0.0578(12) -0.0124(9) -0.0015(8) -0.0013(9)
C8 0.0442(11) 0.0468(11) 0.0492(11) -0.0033(8) -0.0101(8) -0.0057(8)
C9 0.0416(10) 0.0444(10) 0.0433(10) -0.0071(8) -0.0069(7) -0.0105(8)
O10 0.0574(9) 0.0511(8) 0.0517(8) -0.0039(6) -0.0092(6) 0.0009(6)
C11 0.0499(12) 0.0520(11) 0.0470(11) -0.0048(9) -0.0089(8) -0.0110(9)
C12 0.0434(11) 0.0464(10) 0.0453(10) -0.0067(8) -0.0079(7) -0.0120(8)
C13 0.0721(15) 0.0545(12) 0.0495(12) 0.0013(9) -0.0168(10) -0.0121(10)
C14 0.0795(16) 0.0667(14) 0.0405(11) -0.0024(10) -0.0075(10) -0.0237(12)
C15 0.0622(13) 0.0652(13) 0.0460(12) -0.0109(10) -0.0001(9) -0.0177(10)
C16 0.0526(12) 0.0510(11) 0.0464(11) -0.0068(9) -0.0064(8) -0.0120(9)
C17 0.0382(10) 0.0421(10) 0.0420(10) -0.0052(7) -0.0008(7) -0.0111(7)
C18 0.0412(10) 0.0434(10) 0.0490(11) -0.0063(8) -0.0007(7) -0.0087(8)
C19 0.0420(11) 0.0487(11) 0.0536(12) 0.0008(9) -0.0091(8) -0.0063(8)
C20 0.0481(11) 0.0532(11) 0.0432(11) -0.0025(8) -0.0074(8) -0.0152(8)
C21 0.0417(10) 0.0430(10) 0.0452(10) -0.0068(8) 0.0006(7) -0.0121(8)
C22 0.0488(11) 0.0459(10) 0.0497(11) -0.0081(8) 0.0019(8) -0.0127(8)
O23 0.0515(8) 0.0445(7) 0.0552(8) -0.0083(6) -0.0025(6) -0.0029(6)
C24 0.0515(12) 0.0518(11) 0.0476(11) -0.0094(9) -0.0035(8) -0.0122(9)
C25 0.0681(15) 0.0704(14) 0.0514(13) -0.0159(10) -0.0062(10) -0.0202(11)
C26 0.0782(16) 0.0654(14) 0.0558(13) -0.0250(11) 0.0039(11) -0.0237(12)
C27 0.0672(14) 0.0494(12) 0.0606(14) -0.0178(10) 0.0087(10) -0.0133(10)
C28 0.0411(10) 0.0577(11) 0.0387(10) -0.0089(8) -0.0003(7) -0.0150(8)
C29 0.0531(12) 0.0597(12) 0.0465(11) -0.0051(9) -0.0027(8) -0.0187(9)
C30 0.0702(15) 0.0800(16) 0.0437(12) 0.0025(11) -0.0006(9) -0.0214(12)
C31 0.0761(16) 0.1014(19) 0.0422(12) -0.0192(12) 0.0012(10) -0.0224(14)
C32 0.0753(15) 0.0794(16) 0.0562(14) -0.0277(12) 0.0030(11) -0.0274(12)
C33 0.0578(13) 0.0620(13) 0.0513(12) -0.0129(10) 0.0017(9) -0.0223(10)

loop_
_atom_type_symbol
_atom_type_description
_atom_type_scat_dispersion_real
_atom_type_scat_dispersion_imag
_atom_type_scat_source
C C 0.0181 0.0091 'International Tables Vol C Tables 4.2.6.8 and 6.1.1.4'
H H 0.0000 0.0000 'International Tables Vol C Tables 4.2.6.8 and 6.1.1.4'
N N 0.0311 0.0180 'International Tables Vol C Tables 4.2.6.8 and 6.1.1.4'
O O 0.0492 0.0322 'International Tables Vol C Tables 4.2.6.8 and 6.1.1.4'

loop_
_geom_angle_atom_site_label_1
_geom_angle_atom_site_label_2
_geom_angle_atom_site_label_3
_geom_angle
C5 N1 C2 108.42(14)
C5 N1 C28 124.71(15)
C2 N1 C28 126.83(15)
N1 C2 C6 127.87(16)
N1 C2 C3 108.69(15)
C6 C2 C3 123.44(16)
C2 C3 C9 116.39(16)
C2 C3 C4 106.89(15)
C9 C3 C4 136.29(16)
C5 C4 C17 116.60(15)
C5 C4 C3 106.51(15)
C17 C4 C3 136.81(16)
N1 C5 C20 127.43(16)
N1 C5 C4 108.95(15)
C20 C5 C4 123.55(17)
C7 C6 C2 118.98(17)
C6 C7 C8 117.63(18)
C7 C8 C9 125.42(17)
C7 C8 O10 122.58(17)
C9 C8 O10 111.74(16)
C8 C9 C3 117.11(16)
C8 C9 C12 105.48(15)
C3 C9 C12 136.96(17)
C11 O10 C8 104.80(14)
O10 C11 C13 123.62(18)
O10 C11 C12 112.30(16)
C13 C11 C12 124.02(19)
C11 C12 C16 117.73(17)
C11 C12 C9 105.45(16)
C16 C12 C9 136.51(17)
C14 C13 C11 116.74(19)
C13 C14 C15 121.20(19)
C16 C15 C14 121.0(2)
C15 C16 C12 119.17(18)
C18 C17 C4 116.77(16)
C18 C17 C21 105.03(15)
C4 C17 C21 137.63(16)
C19 C18 O23 122.45(16)
C19 C18 C17 125.52(17)
O23 C18 C17 111.85(16)
C20 C19 C18 117.31(17)
C19 C20 C5 118.97(17)
C24 C21 C22 118.32(17)
C24 C21 C17 135.55(17)
C22 C21 C17 105.69(16)
O23 C22 C27 123.78(18)
O23 C22 C21 112.07(16)
C27 C22 C21 124.08(19)
C22 O23 C18 105.03(14)
C25 C24 C21 118.33(18)
C24 C25 C26 121.6(2)
C27 C26 C25 121.3(2)
C26 C27 C22 116.33(19)
C33 C28 C29 119.71(18)
C33 C28 N1 120.62(17)
C29 C28 N1 119.67(17)
C30 C29 C28 119.9(2)
C29 C30 C31 120.4(2)
C32 C31 C30 119.3(2)
C31 C32 C33 120.8(2)
C28 C33 C32 119.9(2)

loop_
_geom_bond_atom_site_label_1
_geom_bond_atom_site_label_2
_geom_bond_distance
N1 C5 1.392(2)
N1 C2 1.392(2)
N1 C28 1.423(2)
C2 C6 1.399(2)
C2 C3 1.414(2)
C3 C9 1.418(2)
C3 C4 1.439(2)
C4 C5 1.413(2)
C4 C17 1.414(2)
C5 C20 1.395(2)
C6 C7 1.371(3)
C7 C8 1.385(3)
C8 C9 1.391(2)
C8 O10 1.398(2)
C9 C12 1.452(2)
O10 C11 1.375(2)
C11 C13 1.381(3)
C11 C12 1.396(2)
C12 C16 1.399(2)
C13 C14 1.378(3)
C14 C15 1.396(3)
C15 C16 1.382(3)
C17 C18 1.396(2)
C17 C21 1.456(2)
C18 C19 1.387(3)
C18 O23 1.391(2)
C19 C20 1.374(3)
C21 C24 1.393(2)
C21 C22 1.394(2)
C22 O23 1.377(2)
C22 C27 1.381(3)
C24 C25 1.387(3)
C25 C26 1.389(3)
C26 C27 1.379(3)
C28 C33 1.378(3)
C28 C29 1.385(2)
C29 C30 1.380(3)
C30 C31 1.384(3)
C31 C32 1.370(3)
C32 C33 1.382(3)

loop_
_cod_related_entry_id
_cod_related_entry_code
_cod_related_entry_database
1 30651799 ChemSpider
